data_7016843
loop_
_publ_author_name
'Sieh, Daniel'
'Sch\"offel, Julia'
'Burger, Peter'

_publ_section_title
;
 Synthesis of a chloro protected iridium nitrido complex.
;
_journal_issue 37
_journal_name_full 'Dalton transactions (Cambridge, England : 2003)'
_journal_page_first 9512
_journal_page_last 9524
_journal_paper_doi 10.1039/c1dt10886g
_journal_volume 40
_journal_year 2011
_chemical_formula_moiety 'C21 H15 Cl4 N3'
_chemical_formula_sum 'C21 H15 Cl4 N3'
_chemical_formula_weight 451.16
_chemical_name_systematic
;
?
;
_space_group_IT_number 14
_symmetry_cell_setting monoclinic
_symmetry_space_group_name_Hall '-P 2yn'
_symmetry_space_group_name_H-M 'P 1 21/n 1'
_atom_sites_solution_hydrogens geom
_atom_sites_solution_primary direct
_atom_sites_solution_secondary difmap
_audit_creation_method SHELXL-97
_cell_angle_alpha 90.00
_cell_angle_beta 99.4560(10)
_cell_angle_gamma 90.00
_cell_formula_units_Z 4
_cell_length_a 9.3466(5)
_cell_length_b 14.2468(7)
_cell_length_c 15.4849(8)
_cell_measurement_reflns_used 12351
_cell_measurement_temperature 100(2)
_cell_measurement_theta_max 64.90
_cell_measurement_theta_min 5.52
_cell_volume 2033.94(18)
_computing_cell_refinement 'SAINT (Bruker AXS, 1998)'
_computing_data_collection 'SMART (Bruker AXS, 1998)'
_computing_data_reduction 'SAINT (Bruker AXS, 1998)'
_computing_molecular_graphics 'ORTEP-3 (Farrugia, 1997-2008 Glasgow)'
_computing_publication_material 'SHELXTL (Bruker AXS, 1998)'
_computing_structure_refinement 'SHELXL-97 (Sheldrick, 1997)'
_computing_structure_solution 'SHELXS-97 (Sheldrick, 1990)'
_diffrn_ambient_temperature 100(2)
_diffrn_measured_fraction_theta_full 0.997
_diffrn_measured_fraction_theta_max 0.997
_diffrn_measurement_device_type 'Bruker AXS, 1998'
_diffrn_measurement_method omega-scan
_diffrn_radiation_monochromator graphite
_diffrn_radiation_source 'fine-focus sealed tube'
_diffrn_radiation_type MoK\a
_diffrn_radiation_wavelength 0.71073
_diffrn_reflns_av_R_equivalents 0.0558
_diffrn_reflns_av_sigmaI/netI 0.0399
_diffrn_reflns_limit_h_max 13
_diffrn_reflns_limit_h_min -13
_diffrn_reflns_limit_k_max 20
_diffrn_reflns_limit_k_min -20
_diffrn_reflns_limit_l_max 21
_diffrn_reflns_limit_l_min -21
_diffrn_reflns_number 49083
_diffrn_reflns_theta_full 30.00
_diffrn_reflns_theta_max 30.00
_diffrn_reflns_theta_min 1.95
_diffrn_standards_decay_% none
_diffrn_standards_interval_count none
_diffrn_standards_interval_time none
_diffrn_standards_number none
_exptl_absorpt_coefficient_mu 0.594
_exptl_absorpt_correction_T_max 0.9430
_exptl_absorpt_correction_T_min 0.7842
_exptl_absorpt_correction_type multi-scan
_exptl_absorpt_process_details 'SADABS (Bruker AXS, 1998)'
_exptl_crystal_colour yellow
_exptl_crystal_density_diffrn 1.473
_exptl_crystal_density_meas ?
_exptl_crystal_density_method 'not measured'
_exptl_crystal_description block
_exptl_crystal_F_000 920
_exptl_crystal_size_max 0.43
_exptl_crystal_size_mid 0.26
_exptl_crystal_size_min 0.10
_refine_diff_density_max 0.431
_refine_diff_density_min -0.270
_refine_diff_density_rms 0.063
_refine_ls_extinction_method none
_refine_ls_goodness_of_fit_ref 0.972
_refine_ls_hydrogen_treatment riding
_refine_ls_matrix_type full
_refine_ls_number_parameters 255
_refine_ls_number_reflns 5901
_refine_ls_number_restraints 0
_refine_ls_restrained_S_all 0.972
_refine_ls_R_factor_all 0.0520
_refine_ls_R_factor_gt 0.0352
_refine_ls_shift/su_max 0.001
_refine_ls_shift/su_mean 0.000
_refine_ls_structure_factor_coef Fsqd
_refine_ls_weighting_details 'calc w=1/[\s^2^(Fo^2^)+(0.0508P)^2^+0.0000P] where P=(Fo^2^+2Fc^2^)/3'
_refine_ls_weighting_scheme calc
_refine_ls_wR_factor_gt 0.0822
_refine_ls_wR_factor_ref 0.0873
_reflns_number_gt 4553
_reflns_number_total 5901
_reflns_threshold_expression >2sigma(I)
_cod_data_source_file c1dt10886g.txt
_cod_data_source_block cl4n3
_cod_depositor_comments
;
The following automatic conversions were performed:

'_exptl_crystal_density_meas' value 'not measured' was changed to '?'
- the value is perceived as not measured.

Automatic conversion script
Id: cif_fix_values 3008 2015-01-20 13:52:24Z robertas 
;
_cod_original_sg_symbol_H-M P21/n
_cod_database_code 7016843

loop_
_symmetry_equiv_pos_as_xyz
'x, y, z'
'-x+1/2, y+1/2, -z+1/2'
'-x, -y, -z'
'x-1/2, -y-1/2, z-1/2'

loop_
_atom_site_label
_atom_site_type_symbol
_atom_site_fract_x
_atom_site_fract_y
_atom_site_fract_z
_atom_site_U_iso_or_equiv
_atom_site_adp_type
_atom_site_occupancy
_atom_site_symmetry_multiplicity
_atom_site_calc_flag
_atom_site_refinement_flags
Cl1 Cl 0.79995(4) 0.08046(2) 0.01986(2) 0.02446(9) Uani 1 1 d .
Cl3 Cl 0.55993(4) -0.61563(3) -0.05251(3) 0.02937(10) Uani 1 1 d .
Cl2 Cl 0.71478(4) -0.09118(3) 0.31911(2) 0.02660(10) Uani 1 1 d .
Cl4 Cl 0.83452(4) -0.45350(3) -0.29465(2) 0.03213(10) Uani 1 1 d .
C1 C 0.59514(15) -0.11824(10) 0.04190(9) 0.0201(3) Uani 1 1 d .
H1A H 0.5505 -0.0685 0.0722 0.030 Uiso 1 1 calc R
H1B H 0.5413 -0.1769 0.0447 0.030 Uiso 1 1 calc R
H1C H 0.5928 -0.1004 -0.0194 0.030 Uiso 1 1 calc R
C2 C 0.75002(14) -0.13189(9) 0.08534(8) 0.0149(3) Uani 1 1 d .
C3 C 0.83125(14) -0.21254(9) 0.05414(8) 0.0144(3) Uani 1 1 d .
C4 C 0.97896(15) -0.22575(9) 0.08440(9) 0.0162(3) Uani 1 1 d .
H4 H 1.0312 -0.1839 0.1258 0.019 Uiso 1 1 calc R
C5 C 1.04778(15) -0.30162(9) 0.05253(9) 0.0173(3) Uani 1 1 d .
H5 H 1.1483 -0.3124 0.0718 0.021 Uiso 1 1 calc R
C6 C 0.96821(15) -0.36160(9) -0.00780(8) 0.0162(3) Uani 1 1 d .
H6 H 1.0124 -0.4148 -0.0293 0.019 Uiso 1 1 calc R
C7 C 0.82197(14) -0.34186(9) -0.03605(8) 0.0144(3) Uani 1 1 d .
C8 C 0.73098(15) -0.40031(9) -0.10440(8) 0.0156(3) Uani 1 1 d .
C9 C 0.60196(16) -0.35346(10) -0.15746(9) 0.0233(3) Uani 1 1 d .
H9A H 0.5500 -0.3987 -0.1989 0.035 Uiso 1 1 calc R
H9B H 0.6344 -0.3005 -0.1897 0.035 Uiso 1 1 calc R
H9C H 0.5371 -0.3306 -0.1184 0.035 Uiso 1 1 calc R
C10 C 0.75602(14) 0.00211(9) 0.17318(9) 0.0159(3) Uani 1 1 d .
C11 C 0.74627(16) 0.08402(10) 0.12213(9) 0.0179(3) Uani 1 1 d .
C12 C 0.69567(16) 0.16813(10) 0.15080(9) 0.0205(3) Uani 1 1 d .
H12 H 0.6890 0.2223 0.1145 0.025 Uiso 1 1 calc R
C13 C 0.65489(16) 0.17250(10) 0.23295(9) 0.0225(3) Uani 1 1 d .
H13 H 0.6215 0.2301 0.2534 0.027 Uiso 1 1 calc R
C14 C 0.66272(16) 0.09271(10) 0.28555(9) 0.0219(3) Uani 1 1 d .
H14 H 0.6343 0.0953 0.3416 0.026 Uiso 1 1 calc R
C15 C 0.71261(15) 0.00940(9) 0.25494(9) 0.0183(3) Uani 1 1 d .
C16 C 0.69682(15) -0.54370(9) -0.17838(9) 0.0174(3) Uani 1 1 d .
C17 C 0.60284(16) -0.61370(10) -0.15780(9) 0.0203(3) Uani 1 1 d .
C18 C 0.54294(17) -0.68074(11) -0.21840(11) 0.0269(3) Uani 1 1 d .
H18 H 0.4806 -0.7280 -0.2024 0.032 Uiso 1 1 calc R
C19 C 0.57544(18) -0.67768(12) -0.30237(11) 0.0326(4) Uani 1 1 d .
H19 H 0.5362 -0.7237 -0.3440 0.039 Uiso 1 1 calc R
C20 C 0.66498(18) -0.60778(12) -0.32636(10) 0.0303(4) Uani 1 1 d .
H20 H 0.6855 -0.6049 -0.3844 0.036 Uiso 1 1 calc R
C21 C 0.72413(16) -0.54211(11) -0.26423(9) 0.0221(3) Uani 1 1 d .
N1 N 0.81937(13) -0.08083(8) 0.14631(7) 0.0165(2) Uani 1 1 d .
N2 N 0.75404(12) -0.26809(7) -0.00630(7) 0.0147(2) Uani 1 1 d .
N3 N 0.77213(13) -0.48485(8) -0.11270(7) 0.0173(2) Uani 1 1 d .

loop_
_atom_site_aniso_label
_atom_site_aniso_U_11
_atom_site_aniso_U_22
_atom_site_aniso_U_33
_atom_site_aniso_U_23
_atom_site_aniso_U_13
_atom_site_aniso_U_12
Cl1 0.0364(2) 0.01999(17) 0.01879(17) 0.00030(13) 0.00993(14) -0.00226(15)
Cl3 0.0320(2) 0.0297(2) 0.0282(2) 0.00122(15) 0.01045(16) -0.00404(16)
Cl2 0.0347(2) 0.02394(18) 0.02326(18) 0.00855(14) 0.01105(15) 0.00986(15)
Cl4 0.0321(2) 0.0443(2) 0.02124(19) 0.00159(16) 0.00809(15) -0.00591(18)
C1 0.0180(7) 0.0167(7) 0.0249(7) -0.0047(5) 0.0015(6) 0.0015(5)
C2 0.0179(7) 0.0125(6) 0.0151(6) 0.0021(5) 0.0052(5) 0.0001(5)
C3 0.0180(6) 0.0119(6) 0.0141(6) 0.0025(5) 0.0051(5) 0.0003(5)
C4 0.0193(7) 0.0140(6) 0.0154(6) 0.0004(5) 0.0032(5) -0.0023(5)
C5 0.0151(6) 0.0175(7) 0.0193(7) 0.0023(5) 0.0025(5) 0.0013(5)
C6 0.0201(7) 0.0128(6) 0.0167(6) 0.0014(5) 0.0057(5) 0.0025(5)
C7 0.0182(7) 0.0124(6) 0.0134(6) 0.0019(5) 0.0045(5) 0.0006(5)
C8 0.0166(7) 0.0169(6) 0.0136(6) 0.0001(5) 0.0041(5) 0.0004(5)
C9 0.0223(7) 0.0212(7) 0.0239(7) -0.0054(6) -0.0038(6) 0.0055(6)
C10 0.0164(6) 0.0136(6) 0.0172(6) -0.0023(5) 0.0013(5) 0.0009(5)
C11 0.0220(7) 0.0168(6) 0.0149(6) -0.0015(5) 0.0030(5) -0.0018(5)
C12 0.0245(7) 0.0143(6) 0.0212(7) -0.0007(5) -0.0003(6) -0.0002(6)
C13 0.0257(8) 0.0179(7) 0.0229(7) -0.0044(5) 0.0008(6) 0.0061(6)
C14 0.0246(8) 0.0244(7) 0.0168(7) -0.0031(5) 0.0036(6) 0.0068(6)
C15 0.0205(7) 0.0167(7) 0.0171(6) 0.0016(5) 0.0017(5) 0.0032(5)
C16 0.0173(7) 0.0159(6) 0.0177(6) -0.0030(5) -0.0004(5) 0.0048(5)
C17 0.0189(7) 0.0189(7) 0.0225(7) -0.0023(5) 0.0016(5) 0.0038(5)
C18 0.0216(8) 0.0196(7) 0.0374(9) -0.0064(6) -0.0013(6) 0.0011(6)
C19 0.0264(8) 0.0317(9) 0.0366(9) -0.0196(7) -0.0043(7) 0.0040(7)
C20 0.0262(8) 0.0420(10) 0.0217(8) -0.0140(7) 0.0005(6) 0.0051(7)
C21 0.0193(7) 0.0255(8) 0.0211(7) -0.0035(6) 0.0020(5) 0.0032(6)
N1 0.0202(6) 0.0140(5) 0.0158(5) -0.0004(4) 0.0040(4) 0.0021(4)
N2 0.0171(6) 0.0130(5) 0.0143(5) 0.0008(4) 0.0039(4) 0.0003(4)
N3 0.0205(6) 0.0158(6) 0.0152(5) -0.0018(4) 0.0020(4) 0.0003(5)

loop_
_atom_type_symbol
_atom_type_description
_atom_type_scat_dispersion_real
_atom_type_scat_dispersion_imag
_atom_type_scat_source
C C 0.0033 0.0016 'International Tables Vol C Tables 4.2.6.8 and 6.1.1.4'
H H 0.0000 0.0000 'International Tables Vol C Tables 4.2.6.8 and 6.1.1.4'
N N 0.0061 0.0033 'International Tables Vol C Tables 4.2.6.8 and 6.1.1.4'
Cl Cl 0.1484 0.1585 'International Tables Vol C Tables 4.2.6.8 and 6.1.1.4'

loop_
_geom_angle_atom_site_label_1
_geom_angle_atom_site_label_2
_geom_angle_atom_site_label_3
_geom_angle
C2 C1 H1A 109.5
C2 C1 H1B 109.5
H1A C1 H1B 109.5
C2 C1 H1C 109.5
H1A C1 H1C 109.5
H1B C1 H1C 109.5
N1 C2 C3 116.80(12)
N1 C2 C1 126.10(12)
C3 C2 C1 117.10(11)
N2 C3 C4 122.92(12)
N2 C3 C2 115.70(12)
C4 C3 C2 121.34(12)
C5 C4 C3 118.41(12)
C5 C4 H4 120.8
C3 C4 H4 120.8
C6 C5 C4 119.33(13)
C6 C5 H5 120.3
C4 C5 H5 120.3
C5 C6 C7 118.44(12)
C5 C6 H6 120.8
C7 C6 H6 120.8
N2 C7 C6 122.89(12)
N2 C7 C8 115.51(12)
C6 C7 C8 121.57(12)
N3 C8 C7 116.76(12)
N3 C8 C9 126.36(13)
C7 C8 C9 116.87(11)
C8 C9 H9A 109.5
C8 C9 H9B 109.5
H9A C9 H9B 109.5
C8 C9 H9C 109.5
H9A C9 H9C 109.5
H9B C9 H9C 109.5
C15 C10 C11 116.58(12)
C15 C10 N1 121.81(12)
C11 C10 N1 121.35(12)
C12 C11 C10 122.11(12)
C12 C11 Cl1 118.75(11)
C10 C11 Cl1 119.14(10)
C11 C12 C13 119.42(13)
C11 C12 H12 120.3
C13 C12 H12 120.3
C12 C13 C14 120.21(12)
C12 C13 H13 119.9
C14 C13 H13 119.9
C15 C14 C13 119.13(13)
C15 C14 H14 120.4
C13 C14 H14 120.4
C14 C15 C10 122.54(13)
C14 C15 Cl2 118.82(11)
C10 C15 Cl2 118.59(10)
C21 C16 C17 116.65(13)
C21 C16 N3 121.93(13)
C17 C16 N3 121.04(12)
C18 C17 C16 122.26(14)
C18 C17 Cl3 119.45(12)
C16 C17 Cl3 118.29(11)
C19 C18 C17 119.10(15)
C19 C18 H18 120.4
C17 C18 H18 120.4
C18 C19 C20 120.56(14)
C18 C19 H19 119.7
C20 C19 H19 119.7
C21 C20 C19 119.06(15)
C21 C20 H20 120.5
C19 C20 H20 120.5
C20 C21 C16 122.32(14)
C20 C21 Cl4 119.09(12)
C16 C21 Cl4 118.58(11)
C2 N1 C10 120.38(12)
C3 N2 C7 117.95(12)
C8 N3 C16 120.61(12)

loop_
_geom_bond_atom_site_label_1
_geom_bond_atom_site_label_2
_geom_bond_distance
Cl1 C11 1.7388(14)
Cl3 C17 1.7420(15)
Cl2 C15 1.7419(14)
Cl4 C21 1.7434(16)
C1 C2 1.5053(19)
C1 H1A 0.9800
C1 H1B 0.9800
C1 H1C 0.9800
C2 N1 1.2805(17)
C2 C3 1.5002(18)
C3 N2 1.3421(17)
C3 C4 1.3958(19)
C4 C5 1.3892(18)
C4 H4 0.9500
C5 C6 1.3884(19)
C5 H5 0.9500
C6 C7 1.3936(19)
C6 H6 0.9500
C7 N2 1.3475(16)
C7 C8 1.4971(18)
C8 N3 1.2771(17)
C8 C9 1.4998(19)
C9 H9A 0.9800
C9 H9B 0.9800
C9 H9C 0.9800
C10 C15 1.3953(18)
C10 C11 1.4040(18)
C10 N1 1.4146(16)
C11 C12 1.3877(19)
C12 C13 1.388(2)
C12 H12 0.9500
C13 C14 1.393(2)
C13 H13 0.9500
C14 C15 1.3869(19)
C14 H14 0.9500
C16 C21 1.3945(19)
C16 C17 1.400(2)
C16 N3 1.4133(17)
C17 C18 1.391(2)
C18 C19 1.384(2)
C18 H18 0.9500
C19 C20 1.390(2)
C19 H19 0.9500
C20 C21 1.390(2)
C20 H20 0.9500

loop_
_geom_torsion_atom_site_label_1
_geom_torsion_atom_site_label_2
_geom_torsion_atom_site_label_3
_geom_torsion_atom_site_label_4
_geom_torsion
N1 C2 C3 N2 176.45(11)
C1 C2 C3 N2 -3.83(17)
N1 C2 C3 C4 -5.85(18)
C1 C2 C3 C4 173.88(12)
N2 C3 C4 C5 -2.16(19)
C2 C3 C4 C5 -179.70(11)
C3 C4 C5 C6 -0.11(19)
C4 C5 C6 C7 1.65(19)
C5 C6 C7 N2 -1.12(19)
C5 C6 C7 C8 176.77(12)
N2 C7 C8 N3 -157.13(12)
C6 C7 C8 N3 24.83(18)
N2 C7 C8 C9 23.88(17)
C6 C7 C8 C9 -154.16(13)
C15 C10 C11 C12 -0.2(2)
N1 C10 C11 C12 -174.49(13)
C15 C10 C11 Cl1 179.46(11)
N1 C10 C11 Cl1 5.21(18)
C10 C11 C12 C13 0.9(2)
Cl1 C11 C12 C13 -178.84(11)
C11 C12 C13 C14 -0.9(2)
C12 C13 C14 C15 0.4(2)
C13 C14 C15 C10 0.2(2)
C13 C14 C15 Cl2 -177.30(11)
C11 C10 C15 C14 -0.3(2)
N1 C10 C15 C14 173.94(13)
C11 C10 C15 Cl2 177.21(10)
N1 C10 C15 Cl2 -8.57(18)
C21 C16 C17 C18 2.2(2)
N3 C16 C17 C18 -170.96(13)
C21 C16 C17 Cl3 -177.54(10)
N3 C16 C17 Cl3 9.31(18)
C16 C17 C18 C19 -0.9(2)
Cl3 C17 C18 C19 178.82(12)
C17 C18 C19 C20 -1.0(2)
C18 C19 C20 C21 1.4(2)
C19 C20 C21 C16 0.0(2)
C19 C20 C21 Cl4 -179.17(12)
C17 C16 C21 C20 -1.7(2)
N3 C16 C21 C20 171.37(14)
C17 C16 C21 Cl4 177.43(11)
N3 C16 C21 Cl4 -9.50(19)
C3 C2 N1 C10 173.42(11)
C1 C2 N1 C10 -6.3(2)
C15 C10 N1 C2 110.54(15)
C11 C10 N1 C2 -75.52(17)
C4 C3 N2 C7 2.71(18)
C2 C3 N2 C7 -179.62(11)
C6 C7 N2 C3 -1.03(18)
C8 C7 N2 C3 -179.04(11)
C7 C8 N3 C16 -176.94(11)
C9 C8 N3 C16 1.9(2)
C21 C16 N3 C8 83.44(17)
C17 C16 N3 C8 -103.78(16)
